data_2207800
loop_
_publ_author_name
'Fan, Sai-Rong'
'Xiao, Hong-Ping'
'Zhu, Long-Guan'

_publ_section_title
;
 Bis(\m-5-sulfonatosalicylato)bis[bis(1,10-phenanthroline)cadmium(II)]
 monohydrate
;
_journal_coeditor_code IS6151
_journal_issue 1
_journal_name_full 'Acta Crystallographica Section E'
_journal_page_first m18
_journal_page_last m20
_journal_paper_doi 10.1107/S1600536805039437
_journal_volume 62
_journal_year 2006
_chemical_formula_iupac '[Cd2 (C7 H4 O6 S)2 (C12 H8 N2)4], H2 O'
_chemical_formula_moiety 'C62 H40 Cd2 N8 O12 S2, H2 O'
_chemical_formula_sum 'C62 H42 Cd2 N8 O13 S2'
_chemical_formula_weight 1395.96
_chemical_name_systematic
;
Bis(\m-5-sulfonatosalicylato)bis[bis(1,10-phenanthroline)cadmium(II)]
monohydrate
;
_space_group_IT_number 14
_symmetry_cell_setting monoclinic
_symmetry_space_group_name_Hall '-P 2yn'
_symmetry_space_group_name_H-M 'P 1 21/n 1'
_atom_sites_solution_hydrogens geom
_atom_sites_solution_primary direct
_atom_sites_solution_secondary difmap
_audit_creation_method SHELXL-97
_cell_angle_alpha 90.00
_cell_angle_beta 100.7780(10)
_cell_angle_gamma 90.00
_cell_formula_units_Z 2
_cell_length_a 15.1984(7)
_cell_length_b 9.8340(4)
_cell_length_c 18.9902(8)
_cell_measurement_reflns_used 7178
_cell_measurement_temperature 296(2)
_cell_measurement_theta_max 27.9
_cell_measurement_theta_min 2.3
_cell_volume 2788.2(2)
_computing_cell_refinement 'SAINT (Bruker, 2002)'
_computing_data_collection 'SMART (Bruker, 2002)'
_computing_data_reduction SAINT
_computing_molecular_graphics 'ORTEP-3 for Windows (Farrugia, 1997)'
_computing_publication_material 'WinGX (Farrugia, 1999)'
_computing_structure_refinement 'SHELXL97 (Sheldrick, 1997)'
_computing_structure_solution 'SHELXS97 (Sheldrick, 1997)'
_diffrn_ambient_temperature 296(2)
_diffrn_measured_fraction_theta_full 0.998
_diffrn_measured_fraction_theta_max 0.998
_diffrn_measurement_device_type 'Bruker APEX area-detector'
_diffrn_measurement_method '\f and \w'
_diffrn_radiation_monochromator graphite
_diffrn_radiation_source 'fine-focus sealed tube'
_diffrn_radiation_type MoK\a
_diffrn_radiation_wavelength 0.71073
_diffrn_reflns_av_R_equivalents 0.0209
_diffrn_reflns_av_sigmaI/netI 0.0254
_diffrn_reflns_limit_h_max 17
_diffrn_reflns_limit_h_min -18
_diffrn_reflns_limit_k_max 11
_diffrn_reflns_limit_k_min -11
_diffrn_reflns_limit_l_max 19
_diffrn_reflns_limit_l_min -22
_diffrn_reflns_number 14180
_diffrn_reflns_theta_full 25.0
_diffrn_reflns_theta_max 25.0
_diffrn_reflns_theta_min 1.6
_diffrn_standards_number 0
_exptl_absorpt_coefficient_mu 0.914
_exptl_absorpt_correction_T_max 0.875
_exptl_absorpt_correction_T_min 0.765
_exptl_absorpt_correction_type multi-scan
_exptl_absorpt_process_details '(SADABS; Bruker, 2002)'
_exptl_crystal_colour colorless
_exptl_crystal_density_diffrn 1.663
_exptl_crystal_density_method 'not measured'
_exptl_crystal_description plate
_exptl_crystal_F_000 1404
_exptl_crystal_size_max 0.31
_exptl_crystal_size_mid 0.21
_exptl_crystal_size_min 0.15
_refine_diff_density_max 0.390
_refine_diff_density_min -0.334
_refine_ls_extinction_method none
_refine_ls_goodness_of_fit_ref 1.07
_refine_ls_hydrogen_treatment constr
_refine_ls_matrix_type full
_refine_ls_number_parameters 406
_refine_ls_number_reflns 4905
_refine_ls_number_restraints 4
_refine_ls_restrained_S_all 1.07
_refine_ls_R_factor_all 0.034
_refine_ls_R_factor_gt 0.031
_refine_ls_shift/su_max 0.001
_refine_ls_shift/su_mean 0.000
_refine_ls_structure_factor_coef Fsqd
_refine_ls_weighting_details 'calc w = 1/[\s^2^(Fo^2^)+(0.0314P)^2^+2.1742P] where P = (Fo^2^+2Fc^2^)/3'
_refine_ls_weighting_scheme calc
_refine_ls_wR_factor_gt 0.070
_refine_ls_wR_factor_ref 0.072
_reflns_number_gt 4600
_reflns_number_total 4905
_reflns_threshold_expression I>2\s(I)
_cod_data_source_file is6151.cif
_cod_data_source_block I
_cod_original_sg_symbol_H-M 'P 21/n'
_cod_database_code 2207800
_cod_database_fobs_code 2207800

loop_
_symmetry_equiv_pos_as_xyz
'x, y, z'
'-x+1/2, y+1/2, -z+1/2'
'-x, -y, -z'
'x-1/2, -y-1/2, z-1/2'

loop_
_atom_site_label
_atom_site_fract_x
_atom_site_fract_y
_atom_site_fract_z
_atom_site_U_iso_or_equiv
_atom_site_adp_type
_atom_site_calc_flag
_atom_site_refinement_flags
_atom_site_occupancy
_atom_site_type_symbol
Cd1 0.716876(12) 0.22732(2) 0.980272(10) 0.03252(8) Uani d . 1 Cd
S1 0.58041(4) 0.11818(7) 0.80855(4) 0.03517(16) Uani d . 1 S
N1 0.85396(15) 0.3304(3) 1.03881(12) 0.0399(6) Uani d . 1 N
N2 0.83530(14) 0.1325(2) 0.93496(12) 0.0375(5) Uani d . 1 N
N3 0.70536(14) 0.4285(2) 0.90958(12) 0.0360(5) Uani d . 1 N
N4 0.64130(15) 0.3972(2) 1.03419(12) 0.0368(5) Uani d . 1 N
O1 0.34167(14) -0.0890(2) 0.94857(11) 0.0465(5) Uani d . 1 O
O2 0.20607(14) -0.0316(3) 0.89132(13) 0.0652(7) Uani d . 1 O
O3 0.18930(16) 0.1432(4) 0.79092(15) 0.0816(9) Uani d D 1 O
O4 0.61524(13) 0.1302(2) 0.88582(10) 0.0491(5) Uani d . 1 O
O5 0.60269(13) -0.0135(2) 0.78217(11) 0.0484(5) Uani d . 1 O
O6 0.60394(15) 0.2308(2) 0.76750(13) 0.0546(6) Uani d . 1 O
O1W 0.0108(4) 0.2434(6) 0.7480(5) 0.101(2) Uani d PD 0.50 O
C1 0.8636(2) 0.4279(3) 1.08740(17) 0.0505(8) Uani d . 1 C
H1 0.8125 0.4615 1.1016 0.061 Uiso calc R 1 H
C2 0.9460(2) 0.4834(4) 1.11854(18) 0.0585(9) Uani d . 1 C
H2 0.9496 0.5518 1.1528 0.070 Uiso calc R 1 H
C3 1.0205(2) 0.4356(4) 1.09788(19) 0.0612(10) Uani d . 1 C
H3 1.0762 0.4707 1.1185 0.073 Uiso calc R 1 H
C4 1.0147(2) 0.3338(4) 1.04569(17) 0.0492(8) Uani d . 1 C
C5 1.0899(2) 0.2803(4) 1.0206(2) 0.0631(10) Uani d . 1 C
H5 1.1467 0.3131 1.0399 0.076 Uiso calc R 1 H
C6 1.0815(2) 0.1845(4) 0.9702(2) 0.0613(10) Uani d . 1 C
H6 1.1323 0.1521 0.9550 0.074 Uiso calc R 1 H
C7 0.99501(19) 0.1302(3) 0.93883(17) 0.0481(8) Uani d . 1 C
C8 0.9828(2) 0.0300(4) 0.88617(19) 0.0571(9) Uani d . 1 C
H8 1.0320 -0.0046 0.8695 0.069 Uiso calc R 1 H
C9 0.8995(2) -0.0177(4) 0.85898(18) 0.0552(9) Uani d . 1 C
H9 0.8909 -0.0850 0.8240 0.066 Uiso calc R 1 H
C10 0.8268(2) 0.0372(3) 0.88506(16) 0.0455(7) Uani d . 1 C
H10 0.7697 0.0049 0.8663 0.055 Uiso calc R 1 H
C11 0.92857(18) 0.2831(3) 1.01692(16) 0.0395(7) Uani d . 1 C
C12 0.91869(18) 0.1798(3) 0.96226(15) 0.0391(7) Uani d . 1 C
C13 0.73720(19) 0.4448(3) 0.84968(15) 0.0433(7) Uani d . 1 C
H13 0.7634 0.3704 0.8314 0.052 Uiso calc R 1 H
C14 0.7333(2) 0.5678(4) 0.81273(16) 0.0492(8) Uani d . 1 C
H14 0.7572 0.5751 0.7712 0.059 Uiso calc R 1 H
C15 0.6940(2) 0.6771(4) 0.83823(17) 0.0504(8) Uani d . 1 C
H15 0.6902 0.7597 0.8139 0.060 Uiso calc R 1 H
C16 0.65929(18) 0.6645(3) 0.90134(16) 0.0417(7) Uani d . 1 C
C17 0.6172(2) 0.7747(3) 0.93158(19) 0.0532(8) Uani d . 1 C
H17 0.6134 0.8594 0.9095 0.064 Uiso calc R 1 H
C18 0.5831(2) 0.7577(3) 0.99141(19) 0.0535(9) Uani d . 1 C
H18 0.5547 0.8302 1.0093 0.064 Uiso calc R 1 H
C19 0.58975(19) 0.6304(3) 1.02798(16) 0.0420(7) Uani d . 1 C
C20 0.5548(2) 0.6082(3) 1.09024(17) 0.0515(8) Uani d . 1 C
H20 0.5244 0.6776 1.1088 0.062 Uiso calc R 1 H
C21 0.5652(2) 0.4855(4) 1.12357(17) 0.0514(8) Uani d . 1 C
H21 0.5430 0.4708 1.1653 0.062 Uiso calc R 1 H
C22 0.60952(19) 0.3823(3) 1.09446(16) 0.0449(7) Uani d . 1 C
H22 0.6173 0.2992 1.1181 0.054 Uiso calc R 1 H
C23 0.66689(17) 0.5372(3) 0.93577(14) 0.0345(6) Uani d . 1 C
C24 0.63275(17) 0.5197(3) 1.00127(14) 0.0347(6) Uani d . 1 C
C25 0.28959(19) -0.0286(3) 0.89914(16) 0.0404(7) Uani d . 1 C
C26 0.33121(18) 0.0502(3) 0.84613(14) 0.0363(6) Uani d . 1 C
C27 0.27890(19) 0.1348(4) 0.79563(17) 0.0503(8) Uani d . 1 C
C28 0.3187(2) 0.2132(4) 0.75002(17) 0.0540(9) Uani d . 1 C
H28 0.2837 0.2704 0.7172 0.065 Uiso calc R 1 H
C29 0.4099(2) 0.2075(3) 0.75268(15) 0.0434(7) Uani d . 1 C
H29 0.4361 0.2605 0.7217 0.052 Uiso calc R 1 H
C30 0.46250(17) 0.1222(3) 0.80172(13) 0.0329(6) Uani d . 1 C
C31 0.42321(17) 0.0449(3) 0.84784(14) 0.0328(6) Uani d . 1 C
H31 0.4587 -0.0118 0.8807 0.039 Uiso calc R 1 H
H1A 0.0659(12) 0.265(6) 0.755(5) 0.080 Uiso d PD 0.50 H
H1B -0.021(3) 0.315(4) 0.744(4) 0.080 Uiso d PD 0.50 H
H3A 0.178(3) 0.088(3) 0.8223(17) 0.080 Uiso d D 1 H

loop_
_atom_site_aniso_label
_atom_site_aniso_U_11
_atom_site_aniso_U_22
_atom_site_aniso_U_33
_atom_site_aniso_U_12
_atom_site_aniso_U_13
_atom_site_aniso_U_23
Cd1 0.02807(12) 0.03403(13) 0.03711(13) 0.00127(8) 0.01030(8) -0.00059(8)
S1 0.0325(3) 0.0374(4) 0.0364(4) -0.0036(3) 0.0086(3) 0.0014(3)
N1 0.0365(13) 0.0475(15) 0.0347(13) -0.0009(11) 0.0037(10) -0.0011(11)
N2 0.0317(12) 0.0420(14) 0.0393(13) 0.0051(10) 0.0077(10) 0.0012(11)
N3 0.0309(12) 0.0394(14) 0.0384(13) -0.0019(10) 0.0081(10) -0.0011(10)
N4 0.0368(12) 0.0357(13) 0.0397(13) 0.0034(10) 0.0119(10) 0.0008(10)
O1 0.0479(12) 0.0440(12) 0.0515(13) -0.0013(10) 0.0197(10) 0.0090(10)
O2 0.0370(12) 0.0904(19) 0.0733(16) -0.0040(12) 0.0236(11) 0.0074(14)
O3 0.0346(13) 0.125(3) 0.085(2) 0.0196(15) 0.0099(12) 0.0356(18)
O4 0.0386(11) 0.0644(15) 0.0419(12) -0.0079(10) 0.0012(9) -0.0022(10)
O5 0.0435(11) 0.0461(13) 0.0581(13) 0.0042(10) 0.0160(10) -0.0050(10)
O6 0.0501(13) 0.0550(14) 0.0615(15) -0.0096(10) 0.0172(11) 0.0162(11)
O1W 0.064(4) 0.067(4) 0.160(7) 0.015(3) -0.005(4) 0.007(4)
C1 0.0532(19) 0.053(2) 0.0433(18) -0.0021(15) 0.0036(14) -0.0004(15)
C2 0.067(2) 0.058(2) 0.0448(19) -0.0137(18) -0.0053(17) -0.0012(16)
C3 0.0462(19) 0.070(2) 0.059(2) -0.0201(18) -0.0122(16) 0.0145(19)
C4 0.0368(16) 0.060(2) 0.0463(18) -0.0074(15) -0.0031(13) 0.0152(16)
C5 0.0260(16) 0.086(3) 0.074(3) -0.0052(16) 0.0004(16) 0.019(2)
C6 0.0291(16) 0.084(3) 0.073(2) 0.0095(17) 0.0156(16) 0.019(2)
C7 0.0352(16) 0.058(2) 0.0540(19) 0.0133(14) 0.0142(14) 0.0167(16)
C8 0.0461(19) 0.068(2) 0.063(2) 0.0188(17) 0.0249(16) 0.0054(18)
C9 0.059(2) 0.056(2) 0.054(2) 0.0146(17) 0.0195(16) -0.0045(16)
C10 0.0399(16) 0.0473(18) 0.0496(18) 0.0082(14) 0.0091(13) -0.0024(15)
C11 0.0316(15) 0.0442(17) 0.0416(16) -0.0004(12) 0.0039(12) 0.0152(13)
C12 0.0297(14) 0.0474(17) 0.0407(16) 0.0047(12) 0.0083(12) 0.0115(13)
C13 0.0379(15) 0.0508(19) 0.0428(17) -0.0041(13) 0.0115(13) -0.0042(14)
C14 0.0454(17) 0.064(2) 0.0401(17) -0.0110(16) 0.0141(14) 0.0074(15)
C15 0.0459(18) 0.051(2) 0.0526(19) -0.0078(15) 0.0055(15) 0.0147(16)
C16 0.0364(15) 0.0387(17) 0.0477(17) -0.0044(13) 0.0021(13) 0.0033(14)
C17 0.060(2) 0.0339(17) 0.063(2) 0.0020(15) 0.0041(17) 0.0042(15)
C18 0.064(2) 0.0328(18) 0.062(2) 0.0084(15) 0.0052(17) -0.0096(15)
C19 0.0441(16) 0.0366(17) 0.0441(17) 0.0001(13) 0.0048(13) -0.0099(13)
C20 0.060(2) 0.046(2) 0.0489(19) 0.0083(15) 0.0128(15) -0.0164(15)
C21 0.0568(19) 0.063(2) 0.0389(17) 0.0030(16) 0.0194(14) -0.0082(15)
C22 0.0461(17) 0.0492(19) 0.0412(17) 0.0028(14) 0.0129(14) 0.0038(14)
C23 0.0289(13) 0.0339(15) 0.0387(15) -0.0019(11) 0.0017(11) -0.0014(12)
C24 0.0306(13) 0.0351(15) 0.0377(15) -0.0006(11) 0.0046(11) -0.0036(12)
C25 0.0418(17) 0.0401(17) 0.0418(17) -0.0010(13) 0.0143(13) -0.0060(13)
C26 0.0368(15) 0.0385(16) 0.0345(15) 0.0012(12) 0.0086(12) -0.0028(12)
C27 0.0353(16) 0.068(2) 0.0459(18) 0.0107(15) 0.0040(13) 0.0062(16)
C28 0.0484(19) 0.067(2) 0.0435(18) 0.0166(16) 0.0017(15) 0.0174(16)
C29 0.0489(18) 0.0489(18) 0.0326(15) 0.0039(14) 0.0085(13) 0.0069(13)
C30 0.0339(14) 0.0348(15) 0.0301(14) -0.0002(11) 0.0064(11) -0.0029(11)
C31 0.0363(14) 0.0311(15) 0.0309(14) 0.0042(11) 0.0057(11) -0.0003(11)

loop_
_atom_type_symbol
_atom_type_description
_atom_type_scat_dispersion_real
_atom_type_scat_dispersion_imag
_atom_type_scat_source
C C 0.0033 0.0016 'International Tables Vol C Tables 4.2.6.8 and 6.1.1.4'
H H 0.0000 0.0000 'International Tables Vol C Tables 4.2.6.8 and 6.1.1.4'
N N 0.0061 0.0033 'International Tables Vol C Tables 4.2.6.8 and 6.1.1.4'
O O 0.0106 0.0060 'International Tables Vol C Tables 4.2.6.8 and 6.1.1.4'
S S 0.1246 0.1234 'International Tables Vol C Tables 4.2.6.8 and 6.1.1.4'
Cd Cd -0.8075 1.2024 'International Tables Vol C Tables 4.2.6.8 and 6.1.1.4'

loop_
_geom_angle_atom_site_label_1
_geom_angle_atom_site_label_2
_geom_angle_atom_site_label_3
_geom_angle_site_symmetry_1
_geom_angle_site_symmetry_3
_geom_angle
_geom_angle_publ_flag
O1 Cd1 O4 3_657 . 86.23(8) yes
O1 Cd1 N1 3_657 . 112.96(8) yes
O1 Cd1 N2 3_657 . 113.91(8) yes
O1 Cd1 N3 3_657 . 149.14(8) yes
O1 Cd1 N4 3_657 . 83.50(8) yes
O4 Cd1 N1 . . 156.97(8) yes
O4 Cd1 N2 . . 89.91(8) yes
O4 Cd1 N3 . . 86.47(8) yes
O4 Cd1 N4 . . 108.38(8) yes
N1 Cd1 N2 . . 71.08(8) yes
N1 Cd1 N3 . . 82.87(8) yes
N1 Cd1 N4 . . 87.20(8) yes
N2 Cd1 N3 . . 96.01(8) yes
N2 Cd1 N4 . . 155.99(8) yes
N3 Cd1 N4 . . 70.53(8) yes
O5 S1 O4 . . 110.67(13) yes
O6 S1 O4 . . 113.57(14) yes
O6 S1 O5 . . 113.74(13) yes
O6 S1 C30 . . 107.08(13) ?
O5 S1 C30 . . 107.02(12) ?
O4 S1 C30 . . 103.99(12) ?
C1 N1 C11 . . 118.1(3) ?
C1 N1 Cd1 . . 127.3(2) ?
C11 N1 Cd1 . . 114.58(19) ?
C10 N2 C12 . . 118.4(2) ?
C10 N2 Cd1 . . 124.76(19) ?
C12 N2 Cd1 . . 116.88(19) ?
C13 N3 C23 . . 118.1(3) ?
C13 N3 Cd1 . . 125.7(2) ?
C23 N3 Cd1 . . 116.08(17) ?
C22 N4 C24 . . 118.4(2) ?
C22 N4 Cd1 . . 125.3(2) ?
C24 N4 Cd1 . . 116.19(17) ?
C25 O1 Cd1 . 3_657 118.44(18) ?
C27 O3 H3A . . 105(3) ?
S1 O4 Cd1 . . 149.48(13) ?
H1A O1W H1B . . 109.8(18) ?
N1 C1 C2 . . 123.8(3) ?
N1 C1 H1 . . 118.1 ?
C2 C1 H1 . . 118.1 ?
C3 C2 C1 . . 118.5(3) ?
C3 C2 H2 . . 120.8 ?
C1 C2 H2 . . 120.8 ?
C2 C3 C4 . . 120.6(3) ?
C2 C3 H3 . . 119.7 ?
C4 C3 H3 . . 119.7 ?
C3 C4 C11 . . 117.2(3) ?
C3 C4 C5 . . 123.7(3) ?
C11 C4 C5 . . 119.1(3) ?
C6 C5 C4 . . 121.9(3) ?
C6 C5 H5 . . 119.1 ?
C4 C5 H5 . . 119.1 ?
C5 C6 C7 . . 121.1(3) ?
C5 C6 H6 . . 119.4 ?
C7 C6 H6 . . 119.4 ?
C8 C7 C12 . . 117.8(3) ?
C8 C7 C6 . . 123.3(3) ?
C12 C7 C6 . . 118.9(3) ?
C9 C8 C7 . . 120.5(3) ?
C9 C8 H8 . . 119.8 ?
C7 C8 H8 . . 119.8 ?
C8 C9 C10 . . 118.3(3) ?
C8 C9 H9 . . 120.9 ?
C10 C9 H9 . . 120.9 ?
N2 C10 C9 . . 123.3(3) ?
N2 C10 H10 . . 118.3 ?
C9 C10 H10 . . 118.3 ?
N1 C11 C4 . . 121.8(3) ?
N1 C11 C12 . . 118.7(2) ?
C4 C11 C12 . . 119.5(3) ?
N2 C12 C7 . . 121.8(3) ?
N2 C12 C11 . . 118.7(2) ?
C7 C12 C11 . . 119.5(3) ?
N3 C13 C14 . . 123.2(3) ?
N3 C13 H13 . . 118.4 ?
C14 C13 H13 . . 118.4 ?
C15 C14 C13 . . 119.1(3) ?
C15 C14 H14 . . 120.4 ?
C13 C14 H14 . . 120.4 ?
C14 C15 C16 . . 119.6(3) ?
C14 C15 H15 . . 120.2 ?
C16 C15 H15 . . 120.2 ?
C15 C16 C23 . . 117.7(3) ?
C15 C16 C17 . . 122.9(3) ?
C23 C16 C17 . . 119.4(3) ?
C18 C17 C16 . . 121.1(3) ?
C18 C17 H17 . . 119.5 ?
C16 C17 H17 . . 119.5 ?
C17 C18 C19 . . 121.2(3) ?
C17 C18 H18 . . 119.4 ?
C19 C18 H18 . . 119.4 ?
C20 C19 C24 . . 117.2(3) ?
C20 C19 C18 . . 123.0(3) ?
C24 C19 C18 . . 119.8(3) ?
C21 C20 C19 . . 120.2(3) ?
C21 C20 H20 . . 119.9 ?
C19 C20 H20 . . 119.9 ?
C20 C21 C22 . . 119.1(3) ?
C20 C21 H21 . . 120.4 ?
C22 C21 H21 . . 120.4 ?
N4 C22 C21 . . 122.9(3) ?
N4 C22 H22 . . 118.5 ?
C21 C22 H22 . . 118.5 ?
N3 C23 C16 . . 122.3(3) ?
N3 C23 C24 . . 118.1(2) ?
C16 C23 C24 . . 119.6(3) ?
N4 C24 C19 . . 122.1(3) ?
N4 C24 C23 . . 119.0(2) ?
C19 C24 C23 . . 118.9(3) ?
O2 C25 O1 . . 124.1(3) ?
O2 C25 C26 . . 118.6(3) ?
O1 C25 C26 . . 117.3(2) ?
C31 C26 C27 . . 118.5(3) ?
C31 C26 C25 . . 120.8(2) ?
C27 C26 C25 . . 120.7(3) ?
O3 C27 C28 . . 118.6(3) ?
O3 C27 C26 . . 121.2(3) ?
C28 C27 C26 . . 120.1(3) ?
C29 C28 C27 . . 120.7(3) ?
C29 C28 H28 . . 119.7 ?
C27 C28 H28 . . 119.7 ?
C28 C29 C30 . . 119.8(3) ?
C28 C29 H29 . . 120.1 ?
C30 C29 H29 . . 120.1 ?
C31 C30 C29 . . 119.7(3) ?
C31 C30 S1 . . 119.6(2) ?
C29 C30 S1 . . 120.6(2) ?
C30 C31 C26 . . 121.1(2) ?
C30 C31 H31 . . 119.4 ?
C26 C31 H31 . . 119.4 ?

loop_
_geom_bond_atom_site_label_1
_geom_bond_atom_site_label_2
_geom_bond_site_symmetry_2
_geom_bond_distance
_geom_bond_publ_flag
Cd1 O1 3_657 2.2177(19) yes
Cd1 O4 . 2.3407(19) yes
Cd1 N1 . 2.395(2) yes
Cd1 N2 . 2.330(2) yes
Cd1 N3 . 2.379(2) yes
Cd1 N4 . 2.366(2) yes
S1 O4 . 1.469(2) yes
S1 O5 . 1.451(2) yes
S1 O6 . 1.437(2) yes
S1 C30 . 1.773(3) ?
N1 C1 . 1.320(4) ?
N1 C11 . 1.360(4) ?
N2 C10 . 1.322(4) ?
N2 C12 . 1.359(4) ?
N3 C13 . 1.327(4) ?
N3 C23 . 1.356(3) ?
N4 C22 . 1.331(4) ?
N4 C24 . 1.353(4) ?
O1 C25 . 1.258(3) ?
O1 Cd1 3_657 2.2177(19) ?
O2 C25 . 1.251(3) ?
O3 C27 . 1.351(4) ?
O3 H3A . 0.85(3) ?
O1W H1A . 0.850(10) ?
O1W H1B . 0.849(10) ?
C1 C2 . 1.392(5) ?
C1 H1 . 0.9300 ?
C2 C3 . 1.350(5) ?
C2 H2 . 0.9300 ?
C3 C4 . 1.400(5) ?
C3 H3 . 0.9300 ?
C4 C11 . 1.411(4) ?
C4 C5 . 1.420(5) ?
C5 C6 . 1.332(5) ?
C5 H5 . 0.9300 ?
C6 C7 . 1.440(5) ?
C6 H6 . 0.9300 ?
C7 C8 . 1.392(5) ?
C7 C12 . 1.405(4) ?
C8 C9 . 1.358(5) ?
C8 H8 . 0.9300 ?
C9 C10 . 1.400(4) ?
C9 H9 . 0.9300 ?
C10 H10 . 0.9300 ?
C11 C12 . 1.440(4) ?
C13 C14 . 1.394(4) ?
C13 H13 . 0.9300 ?
C14 C15 . 1.362(5) ?
C14 H14 . 0.9300 ?
C15 C16 . 1.402(4) ?
C15 H15 . 0.9300 ?
C16 C23 . 1.407(4) ?
C16 C17 . 1.432(4) ?
C17 C18 . 1.344(5) ?
C17 H17 . 0.9300 ?
C18 C19 . 1.425(4) ?
C18 H18 . 0.9300 ?
C19 C20 . 1.401(4) ?
C19 C24 . 1.412(4) ?
C20 C21 . 1.358(5) ?
C20 H20 . 0.9300 ?
C21 C22 . 1.388(4) ?
C21 H21 . 0.9300 ?
C22 H22 . 0.9300 ?
C23 C24 . 1.445(4) ?
C25 C26 . 1.500(4) ?
C26 C31 . 1.394(4) ?
C26 C27 . 1.400(4) ?
C27 C28 . 1.381(5) ?
C28 C29 . 1.378(4) ?
C28 H28 . 0.9300 ?
C29 C30 . 1.389(4) ?
C29 H29 . 0.9300 ?
C30 C31 . 1.377(4) ?
C31 H31 . 0.9300 ?

loop_
_geom_hbond_atom_site_label_D
_geom_hbond_atom_site_label_H
_geom_hbond_atom_site_label_A
_geom_hbond_site_symmetry_A
_geom_hbond_distance_DH
_geom_hbond_distance_HA
_geom_hbond_distance_DA
_geom_hbond_angle_DHA
_geom_hbond_publ_flag
O1w H1B O5 2_556 0.849(10) 2.097(16) 2.940(6) 172(8) yes
O1w H1A O3 . 0.850(10) 2.22(5) 2.858(7) 131(5) yes
O3 H3A O2 . 0.85(3) 1.75(2) 2.545(4) 154(4) yes

loop_
_geom_torsion_atom_site_label_1
_geom_torsion_atom_site_label_2
_geom_torsion_atom_site_label_3
_geom_torsion_atom_site_label_4
_geom_torsion_site_symmetry_1
_geom_torsion
O1 Cd1 N1 C1 3_657 -73.2(3)
N2 Cd1 N1 C1 . 178.1(3)
O4 Cd1 N1 C1 . 142.3(2)
N4 Cd1 N1 C1 . 8.5(3)
N3 Cd1 N1 C1 . 79.2(3)
O1 Cd1 N1 C11 3_657 108.56(19)
N2 Cd1 N1 C11 . -0.10(18)
O4 Cd1 N1 C11 . -35.9(3)
N4 Cd1 N1 C11 . -169.7(2)
N3 Cd1 N1 C11 . -99.0(2)
O1 Cd1 N2 C10 3_657 72.5(2)
O4 Cd1 N2 C10 . -13.3(2)
N4 Cd1 N2 C10 . -153.8(2)
N3 Cd1 N2 C10 . -99.8(2)
N1 Cd1 N2 C10 . 179.9(3)
O1 Cd1 N2 C12 3_657 -107.6(2)
O4 Cd1 N2 C12 . 166.6(2)
N4 Cd1 N2 C12 . 26.1(3)
N3 Cd1 N2 C12 . 80.2(2)
N1 Cd1 N2 C12 . -0.17(19)
O1 Cd1 N3 C13 3_657 -146.6(2)
N2 Cd1 N3 C13 . 19.6(2)
O4 Cd1 N3 C13 . -70.0(2)
N4 Cd1 N3 C13 . 179.1(2)
N1 Cd1 N3 C13 . 89.6(2)
O1 Cd1 N3 C23 3_657 37.2(3)
N2 Cd1 N3 C23 . -156.68(18)
O4 Cd1 N3 C23 . 113.78(18)
N4 Cd1 N3 C23 . 2.87(17)
N1 Cd1 N3 C23 . -86.67(18)
O1 Cd1 N4 C22 3_657 16.5(2)
N2 Cd1 N4 C22 . -121.8(3)
O4 Cd1 N4 C22 . 100.3(2)
N3 Cd1 N4 C22 . 179.5(2)
N1 Cd1 N4 C22 . -97.0(2)
O1 Cd1 N4 C24 3_657 -165.6(2)
N2 Cd1 N4 C24 . 56.2(3)
O4 Cd1 N4 C24 . -81.7(2)
N3 Cd1 N4 C24 . -2.47(18)
N1 Cd1 N4 C24 . 80.95(19)
O6 S1 O4 Cd1 . -19.5(3)
O5 S1 O4 Cd1 . 109.8(3)
C30 S1 O4 Cd1 . -135.6(3)
O1 Cd1 O4 S1 3_657 -175.6(3)
N2 Cd1 O4 S1 . -61.7(3)
N4 Cd1 O4 S1 . 102.5(3)
N3 Cd1 O4 S1 . 34.4(3)
N1 Cd1 O4 S1 . -28.1(4)
C11 N1 C1 C2 . -1.3(5)
Cd1 N1 C1 C2 . -179.4(2)
N1 C1 C2 C3 . 0.3(5)
C1 C2 C3 C4 . 0.8(5)
C2 C3 C4 C11 . -0.8(5)
C2 C3 C4 C5 . 179.0(3)
C3 C4 C5 C6 . -179.2(4)
C11 C4 C5 C6 . 0.6(5)
C4 C5 C6 C7 . -0.2(6)
C5 C6 C7 C8 . -179.9(4)
C5 C6 C7 C12 . -0.1(5)
C12 C7 C8 C9 . -0.2(5)
C6 C7 C8 C9 . 179.6(3)
C7 C8 C9 C10 . 0.3(5)
C12 N2 C10 C9 . 0.1(5)
Cd1 N2 C10 C9 . -180.0(2)
C8 C9 C10 N2 . -0.3(5)
C1 N1 C11 C4 . 1.2(4)
Cd1 N1 C11 C4 . 179.6(2)
C1 N1 C11 C12 . -178.0(3)
Cd1 N1 C11 C12 . 0.4(3)
C3 C4 C11 N1 . -0.2(4)
C5 C4 C11 N1 . -180.0(3)
C3 C4 C11 C12 . 179.0(3)
C5 C4 C11 C12 . -0.8(4)
C10 N2 C12 C7 . 0.0(4)
Cd1 N2 C12 C7 . -179.9(2)
C10 N2 C12 C11 . -179.7(3)
Cd1 N2 C12 C11 . 0.4(3)
C8 C7 C12 N2 . 0.0(4)
C6 C7 C12 N2 . -179.8(3)
C8 C7 C12 C11 . 179.7(3)
C6 C7 C12 C11 . -0.1(4)
N1 C11 C12 N2 . -0.5(4)
C4 C11 C12 N2 . -179.8(3)
N1 C11 C12 C7 . 179.8(3)
C4 C11 C12 C7 . 0.5(4)
C23 N3 C13 C14 . 0.2(4)
Cd1 N3 C13 C14 . -176.0(2)
N3 C13 C14 C15 . -0.9(5)
C13 C14 C15 C16 . 0.7(5)
C14 C15 C16 C23 . 0.0(4)
C14 C15 C16 C17 . 179.9(3)
C15 C16 C17 C18 . 178.6(3)
C23 C16 C17 C18 . -1.5(5)
C16 C17 C18 C19 . 1.7(5)
C17 C18 C19 C20 . -179.7(3)
C17 C18 C19 C24 . 0.0(5)
C24 C19 C20 C21 . 1.9(5)
C18 C19 C20 C21 . -178.4(3)
C19 C20 C21 C22 . -1.0(5)
C24 N4 C22 C21 . 2.4(4)
Cd1 N4 C22 C21 . -179.7(2)
C20 C21 C22 N4 . -1.2(5)
C13 N3 C23 C16 . 0.5(4)
Cd1 N3 C23 C16 . 177.1(2)
C13 N3 C23 C24 . -179.6(2)
Cd1 N3 C23 C24 . -3.0(3)
C15 C16 C23 N3 . -0.6(4)
C17 C16 C23 N3 . 179.5(3)
C15 C16 C23 C24 . 179.5(3)
C17 C16 C23 C24 . -0.4(4)
C22 N4 C24 C19 . -1.4(4)
Cd1 N4 C24 C19 . -179.5(2)
C22 N4 C24 C23 . -179.9(2)
Cd1 N4 C24 C23 . 1.9(3)
C20 C19 C24 N4 . -0.7(4)
C18 C19 C24 N4 . 179.6(3)
C20 C19 C24 C23 . 177.8(3)
C18 C19 C24 C23 . -1.9(4)
N3 C23 C24 N4 . 0.8(4)
C16 C23 C24 N4 . -179.4(2)
N3 C23 C24 C19 . -177.8(2)
C16 C23 C24 C19 . 2.0(4)
Cd1 O1 C25 O2 3_657 6.8(4)
Cd1 O1 C25 C26 3_657 -172.38(18)
O2 C25 C26 C31 . -173.0(3)
O1 C25 C26 C31 . 6.2(4)
O2 C25 C26 C27 . 9.5(4)
O1 C25 C26 C27 . -171.3(3)
C31 C26 C27 O3 . 179.4(3)
C25 C26 C27 O3 . -3.1(5)
C31 C26 C27 C28 . -1.5(5)
C25 C26 C27 C28 . 176.0(3)
O3 C27 C28 C29 . -179.7(3)
C26 C27 C28 C29 . 1.1(5)
C27 C28 C29 C30 . -0.1(5)
C28 C29 C30 C31 . -0.6(4)
C28 C29 C30 S1 . -177.5(2)
O6 S1 C30 C31 . -166.0(2)
O5 S1 C30 C31 . 71.7(2)
O4 S1 C30 C31 . -45.5(2)
O6 S1 C30 C29 . 10.9(3)
O5 S1 C30 C29 . -111.4(2)
O4 S1 C30 C29 . 131.4(2)
C29 C30 C31 C26 . 0.2(4)
S1 C30 C31 C26 . 177.1(2)
C27 C26 C31 C30 . 0.9(4)
C25 C26 C31 C30 . -176.7(2)
